data_7224823
loop_
_publ_author_name
'hu, kun'
'Zhou, Guimei'
'Zhang, Zhong'
'Li, Jingui'
'Li, Feiyan'
'Liang, Fupei'

_publ_section_title
;
 Two hydrazone Copper (II) complexes: Synthesis, crystal structure,
 cytotoxicity, and action mechanism
;
_journal_name_full 'RSC Adv.'
_journal_paper_doi 10.1039/C6RA03478K
_journal_year 2016
_chemical_formula_moiety 'C18 H14 Cu N4 O6'
_chemical_formula_sum 'C18 H14 Cu N4 O6'
_chemical_formula_weight 445.88
_chemical_name_systematic
;
 ? 
;
_space_group_crystal_system triclinic
_space_group_IT_number 2
_space_group_name_Hall '-P 1'
_space_group_name_H-M_alt 'P -1'
_symmetry_space_group_name_Hall '-P 1'
_symmetry_space_group_name_H-M 'P -1'
_atom_sites_solution_hydrogens geom
_atom_sites_solution_primary direct
_atom_sites_solution_secondary difmap
_audit_creation_date 2015-11-09
_audit_creation_method
;
  Olex2 1.2-ac2
  (compiled 2012.03.06 svn.r2239, GUI svn.r4109)
;
_audit_update_record
;
2015-12-09 deposited with the CCDC.
2016-04-04 downloaded from the CCDC.
;
_cell_angle_alpha 90.222(11)
_cell_angle_beta 90.699(12)
_cell_angle_gamma 91.171(12)
_cell_formula_units_Z 4
_cell_length_a 6.9484(11)
_cell_length_b 15.176(2)
_cell_length_c 16.475(2)
_cell_measurement_reflns_used 2320
_cell_measurement_temperature 293(2)
_cell_measurement_theta_max 28.7661
_cell_measurement_theta_min 2.9265
_cell_volume 1736.8(4)
_computing_cell_refinement
;
CrysAlisPro, Agilent Technologies,
Version 1.171.35.21 (release 20-01-2012 CrysAlis171 .NET)
(compiled Jan 23 2012,18:06:46)
;
_computing_data_collection
;
CrysAlisPro, Agilent Technologies,
Version 1.171.35.21 (release 20-01-2012 CrysAlis171 .NET)
(compiled Jan 23 2012,18:06:46)
;
_computing_data_reduction
;
CrysAlisPro, Agilent Technologies,
Version 1.171.35.21 (release 20-01-2012 CrysAlis171 .NET)
(compiled Jan 23 2012,18:06:46)
;
_computing_molecular_graphics
;
O. V. Dolomanov, L. J. Bourhis, R. J. Gildea, J. A. K. Howard and H. Puschmann,
OLEX2: a complete structure solution, refinement and analysis program.
J. Appl. Cryst. (2009). 42, 339-341.
;
_computing_publication_material
;
O. V. Dolomanov, L. J. Bourhis, R. J. Gildea, J. A. K. Howard and H. Puschmann,
OLEX2: a complete structure solution, refinement and analysis program.
J. Appl. Cryst. (2009). 42, 339-341.
;
_computing_structure_refinement
;
XL, G.M. Sheldrick, Acta Cryst.
(2008). A64, 112-122
;
_computing_structure_solution
;
XS, G.M. Sheldrick, Acta Cryst.
(2008). A64, 112-122
;
_diffrn_ambient_temperature 293(2)
_diffrn_detector_area_resol_mean 15.9784
_diffrn_measured_fraction_theta_full 0.999
_diffrn_measured_fraction_theta_max 0.999
_diffrn_measurement_details
;
  1 omega  -76.00  -48.00   0.5000   40.0000
omega____ theta____ kappa____ phi______ frames
    -      -16.7229 -178.0000 -150.0000 56

  2 omega  -60.00   -6.00   0.5000   40.0000
omega____ theta____ kappa____ phi______ frames
    -      -16.7229  -57.0000   30.0000 108

  3 omega  -10.00   87.00   0.5000   40.0000
omega____ theta____ kappa____ phi______ frames
    -       18.1291   77.0000  -90.0000 194

  4 omega  -46.00    7.00   0.5000   40.0000
omega____ theta____ kappa____ phi______ frames
    -       18.1291  -57.0000 -150.0000 106

  5 omega    6.00   85.00   0.5000   40.0000
omega____ theta____ kappa____ phi______ frames
    -       18.1291   77.0000    0.0000 158

  6 omega  -46.00   47.00   0.5000   40.0000
omega____ theta____ kappa____ phi______ frames
    -       18.1291  -77.0000  150.0000 186

  7 omega   34.00   65.00   0.5000   40.0000
omega____ theta____ kappa____ phi______ frames
    -       18.1291 -178.0000  150.0000 62

  8 omega   -4.00   89.00   0.5000   40.0000
omega____ theta____ kappa____ phi______ frames
    -       18.1291   38.0000 -180.0000 186
;
_diffrn_measurement_device_type 'SuperNova, Single source at offset), Eos'
_diffrn_measurement_method '\w scans'
_diffrn_orient_matrix_UB_11 0.0489347000
_diffrn_orient_matrix_UB_12 -0.0372163000
_diffrn_orient_matrix_UB_13 -0.0163898000
_diffrn_orient_matrix_UB_21 -0.0231458000
_diffrn_orient_matrix_UB_22 -0.0250103000
_diffrn_orient_matrix_UB_23 0.0348748000
_diffrn_orient_matrix_UB_31 -0.0865782000
_diffrn_orient_matrix_UB_32 -0.0132194000
_diffrn_orient_matrix_UB_33 -0.0192104000
_diffrn_radiation_monochromator mirror
_diffrn_radiation_type 'Mo K\a'
_diffrn_radiation_wavelength 0.7107
_diffrn_reflns_av_R_equivalents 0.0818
_diffrn_reflns_av_unetI/netI 0.1292
_diffrn_reflns_limit_h_max 8
_diffrn_reflns_limit_h_min -8
_diffrn_reflns_limit_k_max 18
_diffrn_reflns_limit_k_min -18
_diffrn_reflns_limit_l_max 20
_diffrn_reflns_limit_l_min -20
_diffrn_reflns_number 17362
_diffrn_reflns_theta_full 26.37
_diffrn_reflns_theta_max 26.37
_diffrn_reflns_theta_min 2.93
_diffrn_source 'SuperNova (Mo) X-ray Source'
_exptl_absorpt_coefficient_mu 1.306
_exptl_absorpt_correction_T_max 1.00000
_exptl_absorpt_correction_T_min 0.69316
_exptl_absorpt_correction_type multi-scan
_exptl_absorpt_process_details
;
CrysAlisPro, Agilent Technologies,
Version 1.171.35.21 (release 20-01-2012 CrysAlis171 .NET)
(compiled Jan 23 2012,18:06:46)
Empirical absorption correction using spherical harmonics,
 implemented in SCALE3 ABSPACK scaling algorithm.
;
_exptl_crystal_colour green
_exptl_crystal_density_diffrn 1.705
_exptl_crystal_density_method 'not measured'
_exptl_crystal_description rodlike
_exptl_crystal_F_000 908
_exptl_crystal_size_max 0.20
_exptl_crystal_size_mid 0.08
_exptl_crystal_size_min 0.02
_refine_diff_density_max 0.661
_refine_diff_density_min -0.805
_refine_diff_density_rms 0.092
_refine_ls_extinction_method none
_refine_ls_goodness_of_fit_ref 1.080
_refine_ls_hydrogen_treatment mixed
_refine_ls_matrix_type full
_refine_ls_number_parameters 527
_refine_ls_number_reflns 7094
_refine_ls_number_restraints 1
_refine_ls_restrained_S_all 1.084
_refine_ls_R_factor_all 0.1507
_refine_ls_R_factor_gt 0.0861
_refine_ls_shift/su_max 0.000
_refine_ls_shift/su_mean 0.000
_refine_ls_structure_factor_coef Fsqd
_refine_ls_weighting_details 'calc w=1/[\s^2^(Fo^2^)+(0.0503P)^2^+1.6923P] where P=(Fo^2^+2Fc^2^)/3'
_refine_ls_weighting_scheme calc
_refine_ls_wR_factor_gt 0.1625
_refine_ls_wR_factor_ref 0.1925
_reflns_number_gt 3965
_reflns_number_total 7094
_reflns_threshold_expression >2sigma(I)
_cod_data_source_file c6ra03478k2.cif
_cod_data_source_block 1020-hk-lx-1aaa
_cod_database_code 7224823
_reflns_odcompleteness_completeness 99.86
_reflns_odcompleteness_iscentric 1
_reflns_odcompleteness_theta 26.32

loop_
_space_group_symop_id
_space_group_symop_operation_xyz
1 'x, y, z'
2 '-x, -y, -z'

loop_
_atom_site_label
_atom_site_type_symbol
_atom_site_fract_x
_atom_site_fract_y
_atom_site_fract_z
_atom_site_U_iso_or_equiv
_atom_site_adp_type
_atom_site_occupancy
_atom_site_symmetry_multiplicity
_atom_site_calc_flag
_atom_site_refinement_flags
Cu1 Cu -0.21366(11) 0.38811(5) -0.54944(5) 0.0404(3) Uani 1 1 d .
Cu2 Cu -0.75105(15) 0.91635(5) 0.04778(6) 0.0601(3) Uani 1 1 d U
O1 O -0.2136(7) 0.6108(3) -0.1419(3) 0.0570(13) Uani 1 1 d .
O2 O -0.2478(7) 0.6091(3) -0.2998(3) 0.0487(12) Uani 1 1 d .
H2 H -0.2485 0.6034 -0.3493 0.073 Uiso 1 1 calc R
O3 O -0.1582(6) 0.3784(3) -0.4346(3) 0.0457(12) Uani 1 1 d .
O4 O -0.1793(7) 0.2585(3) -0.5556(3) 0.0450(12) Uani 1 1 d .
O5 O -0.3456(8) 0.1481(3) -0.5109(3) 0.0704(16) Uani 1 1 d .
O6 O -0.4794(7) 0.2726(3) -0.5283(3) 0.0699(16) Uani 1 1 d .
O7 O -0.8369(7) 1.1660(3) -0.3417(3) 0.0589(14) Uani 1 1 d .
O8 O -0.7950(8) 1.1567(3) -0.1852(3) 0.0552(13) Uani 1 1 d .
H8 H -0.8080 1.1474 -0.1366 0.083 Uiso 1 1 calc R
O9 O -0.7707(8) 0.9104(3) -0.0686(3) 0.0615(14) Uani 1 1 d .
O10 O -0.8517(10) 0.7802(4) 0.0424(4) 0.092(2) Uani 1 1 d .
O11 O -0.5474(9) 0.7907(4) 0.0374(4) 0.094(2) Uani 1 1 d U
O12 O -0.6846(9) 0.6693(3) 0.0093(3) 0.087(2) Uani 1 1 d .
N1 N -0.2226(7) 0.5260(3) -0.4377(3) 0.0401(13) Uani 1 1 d .
N2 N -0.2524(7) 0.5095(3) -0.5193(3) 0.0367(13) Uani 1 1 d .
N3 N -0.2578(7) 0.4076(3) -0.6660(3) 0.0357(12) Uani 1 1 d .
N4 N -0.3399(9) 0.2255(4) -0.5305(3) 0.0467(15) Uani 1 1 d .
N5 N -0.7197(7) 0.9342(3) 0.1663(3) 0.0409(14) Uani 1 1 d .
N6 N -0.7572(8) 1.0396(3) 0.0259(4) 0.0443(14) Uani 1 1 d .
N7 N -0.7855(9) 1.0600(3) -0.0544(3) 0.0509(16) Uani 1 1 d .
N8 N -0.6973(12) 0.7450(4) 0.0288(4) 0.0607(19) Uani 1 1 d .
C1 C -0.1951(13) 0.6137(6) -0.0557(5) 0.084(3) Uani 1 1 d .
H1A H -0.0622 0.6078 -0.0404 0.126 Uiso 1 1 calc R
H1B H -0.2695 0.5662 -0.0327 0.126 Uiso 1 1 calc R
H1C H -0.2411 0.6689 -0.0359 0.126 Uiso 1 1 calc R
C2 C -0.1683(9) 0.5326(4) -0.1802(4) 0.0422(16) Uani 1 1 d .
C3 C -0.1089(9) 0.4586(5) -0.1407(5) 0.0485(18) Uani 1 1 d .
H3 H -0.0955 0.4584 -0.0845 0.058 Uiso 1 1 calc R
C4 C -0.0688(9) 0.3837(5) -0.1860(5) 0.0486(18) Uani 1 1 d .
H4 H -0.0259 0.3337 -0.1594 0.058 Uiso 1 1 calc R
C5 C -0.0909(8) 0.3820(4) -0.2677(4) 0.0407(16) Uani 1 1 d .
H5 H -0.0661 0.3305 -0.2962 0.049 Uiso 1 1 calc R
C6 C -0.1505(8) 0.4567(4) -0.3098(4) 0.0349(15) Uani 1 1 d .
C7 C -0.1904(8) 0.5343(4) -0.2654(4) 0.0381(16) Uani 1 1 d .
C8 C -0.1785(8) 0.4531(4) -0.3978(4) 0.0353(15) Uani 1 1 d .
C9 C -0.3028(8) 0.5718(4) -0.5656(4) 0.0363(15) Uani 1 1 d .
H9 H -0.3189 0.6266 -0.5415 0.044 Uiso 1 1 calc R
C10 C -0.3365(8) 0.5660(4) -0.6496(4) 0.0363(15) Uani 1 1 d .
C11 C -0.3906(9) 0.6421(4) -0.6883(4) 0.0453(17) Uani 1 1 d .
H11 H -0.4054 0.6927 -0.6572 0.054 Uiso 1 1 calc R
C12 C -0.4244(9) 0.6472(4) -0.7719(5) 0.0465(18) Uani 1 1 d .
H12 H -0.4606 0.7002 -0.7950 0.056 Uiso 1 1 calc R
C13 C -0.4044(9) 0.5744(5) -0.8194(4) 0.0476(18) Uani 1 1 d .
H13 H -0.4261 0.5778 -0.8751 0.057 Uiso 1 1 calc R
C14 C -0.3506(9) 0.4934(4) -0.7842(4) 0.0390(16) Uani 1 1 d .
C15 C -0.3250(10) 0.4185(5) -0.8329(4) 0.0480(18) Uani 1 1 d .
H15 H -0.3465 0.4214 -0.8886 0.058 Uiso 1 1 calc R
C16 C -0.2695(10) 0.3431(4) -0.7990(4) 0.0509(19) Uani 1 1 d .
H16 H -0.2539 0.2931 -0.8308 0.061 Uiso 1 1 calc R
C17 C -0.2360(9) 0.3402(4) -0.7168(4) 0.0436(17) Uani 1 1 d .
H17 H -0.1951 0.2872 -0.6949 0.052 Uiso 1 1 calc R
C18 C -0.3139(8) 0.4862(4) -0.6997(4) 0.0354(15) Uani 1 1 d .
C19 C -0.7135(9) 0.8615(4) 0.2112(4) 0.0464(18) Uani 1 1 d .
H19 H -0.7311 0.8074 0.1851 0.056 Uiso 1 1 calc R
C20 C -0.6825(10) 0.8616(5) 0.2945(5) 0.054(2) Uani 1 1 d .
H20 H -0.6779 0.8089 0.3230 0.065 Uiso 1 1 calc R
C21 C -0.6588(9) 0.9400(5) 0.3337(5) 0.0500(18) Uani 1 1 d .
H21 H -0.6375 0.9413 0.3895 0.060 Uiso 1 1 calc R
C22 C -0.6665(9) 1.0188(4) 0.2900(4) 0.0391(16) Uani 1 1 d .
C23 C -0.6516(10) 1.1016(5) 0.3312(5) 0.0542(19) Uani 1 1 d .
H23 H -0.6318 1.1038 0.3872 0.065 Uiso 1 1 calc R
C24 C -0.6666(10) 1.1771(4) 0.2879(5) 0.056(2) Uani 1 1 d .
H24 H -0.6573 1.2312 0.3145 0.067 Uiso 1 1 calc R
C25 C -0.6951(10) 1.1748(4) 0.2064(5) 0.054(2) Uani 1 1 d .
H25 H -0.7036 1.2278 0.1787 0.064 Uiso 1 1 calc R
C26 C -0.7121(9) 1.0968(4) 0.1625(4) 0.0396(16) Uani 1 1 d .
C27 C -0.6998(8) 1.0152(4) 0.2058(4) 0.0391(16) Uani 1 1 d .
C28 C -0.7424(10) 1.1056(4) 0.0772(5) 0.0486(18) Uani 1 1 d .
H28 H -0.7523 1.1622 0.0565 0.058 Uiso 1 1 calc R
C29 C -0.7851(9) 0.9870(4) -0.0995(4) 0.0433(17) Uani 1 1 d .
C30 C -0.8071(9) 0.9964(4) -0.1878(4) 0.0415(16) Uani 1 1 d .
C31 C -0.8249(10) 0.9200(4) -0.2366(5) 0.0480(18) Uani 1 1 d .
H31 H -0.8226 0.8649 -0.2122 0.058 Uiso 1 1 calc R
C32 C -0.8451(10) 0.9254(5) -0.3176(5) 0.0528(19) Uani 1 1 d .
H32 H -0.8575 0.8740 -0.3483 0.063 Uiso 1 1 calc R
C33 C -0.8479(9) 1.0063(4) -0.3559(4) 0.0478(18) Uani 1 1 d .
H33 H -0.8604 1.0091 -0.4121 0.057 Uiso 1 1 calc R
C34 C -0.8318(9) 1.0831(4) -0.3105(4) 0.0442(17) Uani 1 1 d .
C35 C -0.8115(9) 1.0802(4) -0.2264(4) 0.0430(17) Uani 1 1 d .
C36 C -0.8747(12) 1.1747(5) -0.4257(5) 0.068(2) Uani 1 1 d .
H36A H -0.7734 1.1481 -0.4558 0.101 Uiso 1 1 calc R
H36B H -0.8812 1.2360 -0.4392 0.101 Uiso 1 1 calc R
H36C H -0.9951 1.1458 -0.4392 0.101 Uiso 1 1 calc R

loop_
_atom_site_aniso_label
_atom_site_aniso_U_11
_atom_site_aniso_U_22
_atom_site_aniso_U_33
_atom_site_aniso_U_23
_atom_site_aniso_U_13
_atom_site_aniso_U_12
Cu1 0.0510(5) 0.0273(4) 0.0427(5) -0.0045(4) -0.0025(4) -0.0030(3)
Cu2 0.1059(8) 0.0286(5) 0.0459(6) -0.0012(4) 0.0021(5) 0.0031(5)
O1 0.070(3) 0.055(3) 0.045(3) -0.007(3) -0.006(3) 0.008(3)
O2 0.070(3) 0.034(3) 0.042(3) -0.004(2) -0.006(3) 0.008(2)
O3 0.065(3) 0.026(2) 0.046(3) -0.007(2) -0.007(2) -0.004(2)
O4 0.064(3) 0.024(2) 0.047(3) -0.002(2) 0.000(2) -0.003(2)
O5 0.110(5) 0.037(3) 0.063(4) 0.010(3) -0.004(3) -0.017(3)
O6 0.059(4) 0.054(3) 0.096(5) -0.022(3) 0.011(3) -0.001(3)
O7 0.075(4) 0.049(3) 0.052(4) 0.013(3) -0.010(3) -0.014(2)
O8 0.088(4) 0.030(3) 0.047(3) -0.002(2) -0.004(3) -0.015(2)
O9 0.104(4) 0.031(3) 0.050(3) 0.000(2) 0.006(3) 0.007(3)
O10 0.126(6) 0.064(4) 0.086(5) 0.021(3) 0.041(4) 0.018(4)
O11 0.100(5) 0.051(4) 0.131(6) 0.004(4) -0.024(4) 0.004(3)
O12 0.154(6) 0.037(3) 0.070(4) -0.025(3) 0.016(4) -0.005(3)
N1 0.046(3) 0.027(3) 0.047(4) -0.003(3) 0.000(3) 0.000(2)
N2 0.039(3) 0.030(3) 0.041(4) -0.005(3) -0.002(3) -0.005(2)
N3 0.041(3) 0.028(3) 0.038(3) -0.002(2) -0.002(3) -0.006(2)
N4 0.066(4) 0.045(4) 0.029(3) -0.012(3) 0.000(3) -0.009(3)
N5 0.049(3) 0.027(3) 0.047(4) -0.002(3) 0.001(3) 0.000(2)
N6 0.057(4) 0.027(3) 0.049(4) 0.012(3) 0.000(3) -0.005(2)
N7 0.091(5) 0.022(3) 0.040(4) -0.002(3) -0.008(3) -0.007(3)
N8 0.104(6) 0.035(4) 0.043(4) -0.005(3) 0.003(4) -0.019(4)
C1 0.121(8) 0.087(7) 0.045(6) -0.021(5) -0.008(5) 0.019(6)
C2 0.033(4) 0.051(4) 0.043(5) -0.005(3) -0.007(3) -0.002(3)
C3 0.044(4) 0.055(5) 0.046(5) 0.008(4) -0.009(3) -0.002(3)
C4 0.041(4) 0.051(5) 0.053(5) 0.014(4) -0.005(4) -0.004(3)
C5 0.039(4) 0.037(4) 0.046(5) 0.002(3) -0.006(3) -0.009(3)
C6 0.034(4) 0.030(3) 0.041(4) 0.000(3) 0.002(3) -0.007(3)
C7 0.026(3) 0.037(4) 0.051(5) 0.000(3) -0.007(3) -0.004(3)
C8 0.024(3) 0.042(4) 0.040(4) 0.000(3) -0.002(3) -0.008(3)
C9 0.039(4) 0.025(3) 0.045(4) -0.007(3) -0.006(3) -0.001(3)
C10 0.029(3) 0.034(4) 0.046(4) 0.002(3) -0.005(3) -0.001(3)
C11 0.040(4) 0.037(4) 0.059(5) -0.002(3) -0.004(4) 0.001(3)
C12 0.036(4) 0.041(4) 0.062(5) 0.010(4) -0.002(4) 0.004(3)
C13 0.040(4) 0.058(5) 0.045(5) 0.007(4) -0.005(3) 0.000(3)
C14 0.036(4) 0.038(4) 0.043(4) -0.004(3) -0.003(3) -0.002(3)
C15 0.060(5) 0.052(5) 0.032(4) -0.007(3) -0.006(3) -0.007(3)
C16 0.079(5) 0.030(4) 0.043(5) -0.007(3) -0.002(4) -0.008(3)
C17 0.059(5) 0.030(4) 0.042(5) -0.001(3) -0.001(4) -0.001(3)
C18 0.031(3) 0.039(4) 0.036(4) -0.006(3) -0.001(3) -0.008(3)
C19 0.051(4) 0.032(4) 0.056(5) 0.003(3) -0.001(4) 0.001(3)
C20 0.062(5) 0.042(4) 0.060(6) 0.020(4) 0.006(4) 0.007(4)
C21 0.053(5) 0.051(5) 0.046(5) 0.003(4) -0.002(4) 0.002(3)
C22 0.038(4) 0.033(4) 0.046(5) 0.002(3) -0.001(3) -0.004(3)
C23 0.058(5) 0.056(5) 0.048(5) -0.008(4) -0.008(4) -0.013(4)
C24 0.072(5) 0.034(4) 0.059(6) -0.013(4) -0.001(4) -0.015(3)
C25 0.070(5) 0.033(4) 0.058(5) -0.003(4) 0.002(4) -0.013(3)
C26 0.046(4) 0.037(4) 0.035(4) -0.001(3) -0.004(3) -0.008(3)
C27 0.030(3) 0.044(4) 0.044(5) -0.002(3) 0.004(3) -0.001(3)
C28 0.060(5) 0.028(4) 0.057(5) 0.007(3) 0.003(4) -0.006(3)
C29 0.043(4) 0.035(4) 0.052(5) 0.007(3) 0.005(3) -0.002(3)
C30 0.036(4) 0.039(4) 0.050(5) 0.007(3) 0.001(3) 0.002(3)
C31 0.060(5) 0.027(4) 0.057(5) -0.002(3) 0.002(4) 0.004(3)
C32 0.059(5) 0.046(4) 0.053(5) -0.009(4) -0.005(4) 0.010(3)
C33 0.054(5) 0.049(4) 0.040(5) -0.002(4) 0.000(4) -0.001(3)
C34 0.046(4) 0.041(4) 0.046(5) 0.008(3) -0.005(3) -0.005(3)
C35 0.043(4) 0.029(4) 0.057(5) 0.002(3) 0.005(4) -0.005(3)
C36 0.090(6) 0.048(5) 0.064(6) 0.018(4) -0.016(5) -0.014(4)

loop_
_atom_type_symbol
_atom_type_description
_atom_type_scat_dispersion_real
_atom_type_scat_dispersion_imag
_atom_type_scat_source
C C 0.0033 0.0016 'International Tables Vol C Tables 4.2.6.8 and 6.1.1.4'
H H 0.0000 0.0000 'International Tables Vol C Tables 4.2.6.8 and 6.1.1.4'
Cu Cu 0.3201 1.2651 'International Tables Vol C Tables 4.2.6.8 and 6.1.1.4'
N N 0.0061 0.0033 'International Tables Vol C Tables 4.2.6.8 and 6.1.1.4'
O O 0.0106 0.0060 'International Tables Vol C Tables 4.2.6.8 and 6.1.1.4'

loop_
_geom_angle_atom_site_label_1
_geom_angle_atom_site_label_2
_geom_angle_atom_site_label_3
_geom_angle
O3 Cu1 O4 86.79(18)
O3 Cu1 O6 86.87(18)
O3 Cu1 N3 175.12(19)
O3 Cu1 N4 82.42(17)
O3 Cu1 C8 26.65(17)
O4 Cu1 O6 55.03(17)
O4 Cu1 N4 28.38(17)
O4 Cu1 C8 113.33(19)
O6 Cu1 N4 27.19(15)
O6 Cu1 C8 100.02(18)
N2 Cu1 O3 81.7(2)
N2 Cu1 O4 167.9(2)
N2 Cu1 O6 120.35(19)
N2 Cu1 N3 94.6(2)
N2 Cu1 N4 144.6(2)
N2 Cu1 C8 55.1(2)
N3 Cu1 O4 97.10(19)
N3 Cu1 O6 97.76(19)
N3 Cu1 N4 102.40(18)
N3 Cu1 C8 149.6(2)
N4 Cu1 C8 104.72(18)
O9 Cu2 O10 84.3(2)
O9 Cu2 O11 86.0(2)
O9 Cu2 N5 174.4(2)
O9 Cu2 N8 81.35(19)
O9 Cu2 C29 26.49(18)
O10 Cu2 O11 54.9(2)
O10 Cu2 N8 27.3(2)
O10 Cu2 C29 108.9(2)
O11 Cu2 N8 27.97(19)
O11 Cu2 C29 108.0(2)
N5 Cu2 O10 101.3(2)
N5 Cu2 O11 96.8(2)
N5 Cu2 N8 103.4(2)
N5 Cu2 C29 148.4(2)
N6 Cu2 O9 81.5(2)
N6 Cu2 O10 156.1(3)
N6 Cu2 O11 142.1(2)
N6 Cu2 N5 93.4(2)
N6 Cu2 N8 161.0(2)
N6 Cu2 C29 55.0(2)
N8 Cu2 C29 107.7(2)
C2 O1 C1 117.2(6)
C7 O2 H2 109.5
C8 O3 Cu1 111.3(4)
N4 O4 Cu1 104.4(4)
N4 O6 Cu1 79.9(4)
C34 O7 C36 117.8(6)
C35 O8 H8 109.5
C29 O9 Cu2 111.3(4)
N8 O10 Cu2 98.8(5)
N8 O11 Cu2 87.1(5)
C8 N1 N2 111.5(5)
N1 N2 Cu1 113.4(4)
C9 N2 Cu1 127.1(5)
C9 N2 N1 119.4(5)
C17 N3 Cu1 118.4(4)
C17 N3 C18 116.9(6)
C18 N3 Cu1 124.8(4)
O4 N4 Cu1 47.3(3)
O5 N4 Cu1 160.7(5)
O5 N4 O4 118.4(6)
O5 N4 O6 123.1(6)
O6 N4 Cu1 72.9(4)
O6 N4 O4 118.6(6)
C19 N5 Cu2 116.2(5)
C19 N5 C27 118.0(6)
C27 N5 Cu2 125.8(4)
N7 N6 Cu2 114.4(4)
C28 N6 Cu2 128.6(5)
C28 N6 N7 117.0(5)
C29 N7 N6 110.2(5)
O10 N8 Cu2 53.9(4)
O11 N8 Cu2 64.9(4)
O11 N8 O10 117.7(7)
O12 N8 Cu2 170.5(6)
O12 N8 O10 123.4(8)
O12 N8 O11 118.9(8)
O1 C1 H1A 109.5
O1 C1 H1B 109.5
O1 C1 H1C 109.5
H1A C1 H1B 109.5
H1A C1 H1C 109.5
H1B C1 H1C 109.5
O1 C2 C7 114.2(6)
C3 C2 O1 124.4(7)
C3 C2 C7 121.4(6)
C2 C3 H3 120.5
C2 C3 C4 119.0(7)
C4 C3 H3 120.5
C3 C4 H4 119.2
C5 C4 C3 121.5(7)
C5 C4 H4 119.2
C4 C5 H5 119.6
C4 C5 C6 120.8(6)
C6 C5 H5 119.6
C5 C6 C7 118.9(6)
C5 C6 C8 120.1(6)
C7 C6 C8 120.9(6)
O2 C7 C2 118.1(6)
O2 C7 C6 123.6(6)
C2 C7 C6 118.2(6)
O3 C8 Cu1 42.1(3)
O3 C8 N1 122.1(6)
O3 C8 C6 118.5(6)
N1 C8 Cu1 80.0(4)
N1 C8 C6 119.4(6)
C6 C8 Cu1 160.5(4)
N2 C9 H9 116.8
N2 C9 C10 126.3(6)
C10 C9 H9 116.8
C9 C10 C18 125.4(6)
C11 C10 C9 116.8(6)
C11 C10 C18 117.7(6)
C10 C11 H11 118.3
C10 C11 C12 123.4(6)
C12 C11 H11 118.3
C11 C12 H12 120.0
C13 C12 C11 119.9(6)
C13 C12 H12 120.0
C12 C13 H13 119.9
C12 C13 C14 120.2(7)
C14 C13 H13 119.9
C13 C14 C18 121.3(6)
C15 C14 C13 120.6(7)
C15 C14 C18 118.1(6)
C14 C15 H15 120.1
C16 C15 C14 119.9(7)
C16 C15 H15 120.1
C15 C16 H16 120.3
C15 C16 C17 119.4(6)
C17 C16 H16 120.3
N3 C17 C16 124.7(6)
N3 C17 H17 117.6
C16 C17 H17 117.6
N3 C18 C10 121.5(6)
N3 C18 C14 121.0(6)
C14 C18 C10 117.5(6)
N5 C19 H19 118.0
N5 C19 C20 123.9(7)
C20 C19 H19 118.0
C19 C20 H20 120.6
C21 C20 C19 118.9(7)
C21 C20 H20 120.6
C20 C21 H21 120.0
C20 C21 C22 119.9(7)
C22 C21 H21 120.0
C21 C22 C23 120.4(7)
C21 C22 C27 119.0(6)
C27 C22 C23 120.5(6)
C22 C23 H23 120.4
C24 C23 C22 119.2(7)
C24 C23 H23 120.4
C23 C24 H24 119.5
C25 C24 C23 121.0(7)
C25 C24 H24 119.5
C24 C25 H25 118.5
C24 C25 C26 123.0(7)
C26 C25 H25 118.5
C25 C26 C27 118.2(7)
C25 C26 C28 116.1(6)
C28 C26 C27 125.7(6)
N5 C27 C22 120.2(6)
N5 C27 C26 121.6(6)
C22 C27 C26 118.2(6)
N6 C28 C26 124.7(6)
N6 C28 H28 117.6
C26 C28 H28 117.6
O9 C29 Cu2 42.2(3)
O9 C29 N7 122.4(7)
O9 C29 C30 119.7(6)
N7 C29 Cu2 80.2(4)
N7 C29 C30 117.9(6)
C30 C29 Cu2 161.8(5)
C31 C30 C29 119.1(6)
C31 C30 C35 118.5(7)
C35 C30 C29 122.3(6)
C30 C31 H31 119.4
C32 C31 C30 121.2(7)
C32 C31 H31 119.4
C31 C32 H32 119.5
C31 C32 C33 120.9(7)
C33 C32 H32 119.5
C32 C33 H33 120.0
C34 C33 C32 119.9(7)
C34 C33 H33 120.0
O7 C34 C33 124.8(7)
O7 C34 C35 114.3(6)
C33 C34 C35 120.9(6)
O8 C35 C30 123.0(7)
O8 C35 C34 118.5(6)
C34 C35 C30 118.5(6)
O7 C36 H36A 109.5
O7 C36 H36B 109.5
O7 C36 H36C 109.5
H36A C36 H36B 109.5
H36A C36 H36C 109.5
H36B C36 H36C 109.5

loop_
_geom_bond_atom_site_label_1
_geom_bond_atom_site_label_2
_geom_bond_distance
Cu1 O3 1.933(4)
Cu1 O4 1.989(4)
Cu1 O6 2.548(5)
Cu1 N2 1.931(5)
Cu1 N3 1.966(5)
Cu1 N4 2.624(6)
Cu1 C8 2.688(7)
Cu2 O9 1.923(5)
Cu2 O10 2.169(6)
Cu2 O11 2.405(6)
Cu2 N5 1.979(6)
Cu2 N6 1.907(5)
Cu2 N8 2.653(6)
Cu2 C29 2.667(7)
O1 C1 1.425(8)
O1 C2 1.386(7)
O2 H2 0.8200
O2 C7 1.336(7)
O3 C8 1.294(7)
O4 N4 1.287(6)
O5 N4 1.219(7)
O6 N4 1.218(7)
O7 C34 1.362(7)
O7 C36 1.413(8)
O8 H8 0.8200
O8 C35 1.344(7)
O9 C29 1.277(7)
O10 N8 1.232(8)
O11 N8 1.246(8)
O12 N8 1.196(7)
N1 N2 1.380(7)
N1 C8 1.328(7)
N2 C9 1.269(7)
N3 C17 1.330(7)
N3 C18 1.379(7)
N5 C19 1.332(8)
N5 C27 1.393(8)
N6 N7 1.372(7)
N6 C28 1.310(8)
N7 C29 1.331(8)
C1 H1A 0.9600
C1 H1B 0.9600
C1 H1C 0.9600
C2 C3 1.368(9)
C2 C7 1.411(9)
C3 H3 0.9300
C3 C4 1.391(9)
C4 H4 0.9300
C4 C5 1.353(9)
C5 H5 0.9300
C5 C6 1.399(8)
C6 C7 1.418(8)
C6 C8 1.462(9)
C9 H9 0.9300
C9 C10 1.403(8)
C10 C11 1.379(8)
C10 C18 1.475(8)
C11 H11 0.9300
C11 C12 1.396(9)
C12 H12 0.9300
C12 C13 1.363(9)
C13 H13 0.9300
C13 C14 1.416(9)
C14 C15 1.404(9)
C14 C18 1.417(9)
C15 H15 0.9300
C15 C16 1.337(9)
C16 H16 0.9300
C16 C17 1.373(9)
C17 H17 0.9300
C19 H19 0.9300
C19 C20 1.386(9)
C20 H20 0.9300
C20 C21 1.357(9)
C21 H21 0.9300
C21 C22 1.400(9)
C22 C23 1.428(9)
C22 C27 1.406(9)
C23 H23 0.9300
C23 C24 1.357(9)
C24 H24 0.9300
C24 C25 1.355(9)
C25 H25 0.9300
C25 C26 1.387(9)
C26 C27 1.435(9)
C26 C28 1.425(9)
C28 H28 0.9300
C29 C30 1.469(9)
C30 C31 1.410(9)
C30 C35 1.425(8)
C31 H31 0.9300
C31 C32 1.343(9)
C32 H32 0.9300
C32 C33 1.383(9)
C33 H33 0.9300
C33 C34 1.384(9)
C34 C35 1.392(9)
C36 H36A 0.9600
C36 H36B 0.9600
C36 H36C 0.9600

loop_
_geom_torsion_atom_site_label_1
_geom_torsion_atom_site_label_2
_geom_torsion_atom_site_label_3
_geom_torsion_atom_site_label_4
_geom_torsion
Cu1 O3 C8 N1 -3.1(7)
Cu1 O3 C8 C6 177.3(4)
Cu1 O4 N4 O5 -164.1(5)
Cu1 O4 N4 O6 16.7(6)
Cu1 O6 N4 O4 -12.7(5)
Cu1 O6 N4 O5 168.1(6)
Cu1 N2 C9 C10 -1.8(9)
Cu1 N3 C17 C16 177.2(5)
Cu1 N3 C18 C10 3.3(8)
Cu1 N3 C18 C14 -177.3(4)
Cu2 O9 C29 N7 0.1(8)
Cu2 O9 C29 C30 -178.3(4)
Cu2 O10 N8 O11 12.5(8)
Cu2 O10 N8 O12 -169.0(6)
Cu2 O11 N8 O10 -11.1(7)
Cu2 O11 N8 O12 170.3(6)
Cu2 N5 C19 C20 176.6(5)
Cu2 N5 C27 C22 -176.0(4)
Cu2 N5 C27 C26 3.9(8)
Cu2 N6 N7 C29 -5.5(7)
Cu2 N6 C28 C26 1.9(10)
Cu2 C29 C30 C31 0.5(18)
Cu2 C29 C30 C35 -179.6(11)
O1 C2 C3 C4 179.6(6)
O1 C2 C7 O2 1.0(8)
O1 C2 C7 C6 -179.0(5)
O3 Cu1 O4 N4 80.0(4)
O3 Cu1 O6 N4 -79.5(4)
O3 Cu1 N2 N1 0.1(4)
O3 Cu1 N2 C9 -178.9(5)
O3 Cu1 N3 C17 136(2)
O3 Cu1 N3 C18 -45(2)
O3 Cu1 N4 O4 -97.3(4)
O3 Cu1 N4 O5 -50.4(14)
O3 Cu1 N4 O6 98.0(4)
O3 Cu1 C8 N1 177.3(6)
O3 Cu1 C8 C6 -7.1(10)
O4 Cu1 O3 C8 -175.0(4)
O4 Cu1 O6 N4 8.8(3)
O4 Cu1 N2 N1 17.6(12)
O4 Cu1 N2 C9 -161.5(8)
O4 Cu1 N3 C17 -6.6(5)
O4 Cu1 N3 C18 172.1(5)
O4 Cu1 N4 O5 46.9(13)
O4 Cu1 N4 O6 -164.7(6)
O4 Cu1 C8 O3 5.5(4)
O4 Cu1 C8 N1 -177.2(3)
O4 Cu1 C8 C6 -1.6(12)
O6 Cu1 O3 C8 -119.8(4)
O6 Cu1 O4 N4 -8.5(3)
O6 Cu1 N2 N1 81.6(4)
O6 Cu1 N2 C9 -97.5(5)
O6 Cu1 N3 C17 -62.1(5)
O6 Cu1 N3 C18 116.6(5)
O6 Cu1 N4 O4 164.7(6)
O6 Cu1 N4 O5 -148.3(16)
O6 Cu1 C8 O3 61.6(4)
O6 Cu1 C8 N1 -121.1(3)
O6 Cu1 C8 C6 54.5(12)
O7 C34 C35 O8 -1.5(9)
O7 C34 C35 C30 179.2(5)
O9 Cu2 O10 N8 82.1(5)
O9 Cu2 O11 N8 -79.0(5)
O9 Cu2 N5 C19 -158(2)
O9 Cu2 N5 C27 21(2)
O9 Cu2 N6 N7 4.5(4)
O9 Cu2 N6 C28 -177.1(6)
O9 Cu2 N8 O10 -94.4(5)
O9 Cu2 N8 O11 97.8(5)
O9 Cu2 N8 O12 -18(4)
O9 Cu2 C29 N7 -179.9(7)
O9 Cu2 C29 C30 4.8(12)
O9 C29 C30 C31 4.2(9)
O9 C29 C30 C35 -175.9(6)
O10 Cu2 O9 C29 158.2(5)
O10 Cu2 O11 N8 6.8(4)
O10 Cu2 N5 C19 16.9(5)
O10 Cu2 N5 C27 -164.5(5)
O10 Cu2 N6 N7 -49.5(8)
O10 Cu2 N6 C28 128.8(7)
O10 Cu2 N8 O11 -167.8(8)
O10 Cu2 N8 O12 76(4)
O10 Cu2 C29 O9 -22.9(5)
O10 Cu2 C29 N7 157.1(4)
O10 Cu2 C29 C30 -18.2(15)
O11 Cu2 O9 C29 -146.6(5)
O11 Cu2 O10 N8 -7.0(4)
O11 Cu2 N5 C19 -38.6(5)
O11 Cu2 N5 C27 140.0(5)
O11 Cu2 N6 N7 76.6(6)
O11 Cu2 N6 C28 -105.0(6)
O11 Cu2 N8 O10 167.8(8)
O11 Cu2 N8 O12 -116(4)
O11 Cu2 C29 O9 35.2(5)
O11 Cu2 C29 N7 -144.7(4)
O11 Cu2 C29 C30 40.0(15)
N1 N2 C9 C10 179.3(5)
N2 Cu1 O3 C8 1.4(4)
N2 Cu1 O4 N4 62.7(11)
N2 Cu1 O6 N4 -158.0(4)
N2 Cu1 N3 C17 176.4(5)
N2 Cu1 N3 C18 -4.9(5)
N2 Cu1 N4 O4 -161.3(4)
N2 Cu1 N4 O5 -114.4(14)
N2 Cu1 N4 O6 34.0(6)
N2 Cu1 C8 O3 -178.3(5)
N2 Cu1 C8 N1 -0.9(3)
N2 Cu1 C8 C6 174.6(13)
N2 N1 C8 Cu1 1.1(4)
N2 N1 C8 O3 3.2(8)
N2 N1 C8 C6 -177.2(5)
N2 C9 C10 C11 179.9(6)
N2 C9 C10 C18 -1.8(10)
N3 Cu1 O3 C8 42(2)
N3 Cu1 O4 N4 -103.0(4)
N3 Cu1 O6 N4 102.1(4)
N3 Cu1 N2 N1 -176.7(4)
N3 Cu1 N2 C9 4.3(5)
N3 Cu1 N4 O4 81.9(4)
N3 Cu1 N4 O5 128.9(14)
N3 Cu1 N4 O6 -82.8(4)
N3 Cu1 C8 O3 -173.6(4)
N3 Cu1 C8 N1 3.8(6)
N3 Cu1 C8 C6 179.3(11)
N4 Cu1 O3 C8 -146.8(4)
N4 Cu1 N2 N1 64.3(5)
N4 Cu1 N2 C9 -114.7(5)
N4 Cu1 N3 C17 -34.9(5)
N4 Cu1 N3 C18 143.8(5)
N4 Cu1 C8 O3 34.2(4)
N4 Cu1 C8 N1 -148.5(3)
N4 Cu1 C8 C6 27.0(12)
N5 Cu2 O9 C29 -27(2)
N5 Cu2 O10 N8 -97.3(5)
N5 Cu2 O11 N8 105.8(5)
N5 Cu2 N6 N7 -177.8(4)
N5 Cu2 N6 C28 0.6(6)
N5 Cu2 N8 O10 88.7(5)
N5 Cu2 N8 O11 -79.1(5)
N5 Cu2 N8 O12 165(4)
N5 Cu2 C29 O9 175.2(5)
N5 Cu2 C29 N7 -4.8(6)
N5 Cu2 C29 C30 179.9(13)
N5 C19 C20 C21 0.8(11)
N6 Cu2 O9 C29 -2.5(5)
N6 Cu2 O10 N8 135.7(6)
N6 Cu2 O11 N8 -149.7(5)
N6 Cu2 N5 C19 178.0(5)
N6 Cu2 N5 C27 -3.4(5)
N6 Cu2 N8 O10 -119.8(8)
N6 Cu2 N8 O11 72.4(9)
N6 Cu2 N8 O12 -44(4)
N6 Cu2 C29 O9 176.9(6)
N6 Cu2 C29 N7 -3.0(4)
N6 Cu2 C29 C30 -178.3(15)
N6 N7 C29 Cu2 3.6(5)
N6 N7 C29 O9 3.6(9)
N6 N7 C29 C30 -178.0(5)
N7 N6 C28 C26 -179.7(6)
N7 C29 C30 C31 -174.3(6)
N7 C29 C30 C35 5.7(9)
N8 Cu2 O9 C29 -174.4(5)
N8 Cu2 N5 C19 -10.9(5)
N8 Cu2 N5 C27 167.6(5)
N8 Cu2 N6 N7 30.0(10)
N8 Cu2 N6 C28 -151.7(7)
N8 Cu2 C29 O9 5.8(5)
N8 Cu2 C29 N7 -174.1(4)
N8 Cu2 C29 C30 10.6(15)
C1 O1 C2 C3 0.5(10)
C1 O1 C2 C7 179.8(6)
C2 C3 C4 C5 -1.3(10)
C3 C2 C7 O2 -179.6(6)
C3 C2 C7 C6 0.4(9)
C3 C4 C5 C6 1.6(10)
C4 C5 C6 C7 -0.9(9)
C4 C5 C6 C8 -178.4(6)
C5 C6 C7 O2 179.9(6)
C5 C6 C7 C2 -0.1(9)
C5 C6 C8 Cu1 9.5(15)
C5 C6 C8 O3 4.1(8)
C5 C6 C8 N1 -175.5(5)
C7 C2 C3 C4 0.3(10)
C7 C6 C8 Cu1 -167.9(9)
C7 C6 C8 O3 -173.4(5)
C7 C6 C8 N1 7.0(8)
C8 Cu1 O4 N4 77.5(4)
C8 Cu1 O6 N4 -102.7(4)
C8 Cu1 N2 N1 0.9(3)
C8 Cu1 N2 C9 -178.1(6)
C8 Cu1 N3 C17 172.5(4)
C8 Cu1 N3 C18 -8.8(7)
C8 Cu1 N4 O4 -112.0(4)
C8 Cu1 N4 O5 -65.1(14)
C8 Cu1 N4 O6 83.2(4)
C8 N1 N2 Cu1 -1.7(6)
C8 N1 N2 C9 177.4(5)
C8 C6 C7 O2 -2.6(9)
C8 C6 C7 C2 177.4(5)
C9 C10 C11 C12 178.3(6)
C9 C10 C18 N3 0.9(9)
C9 C10 C18 C14 -178.6(6)
C10 C11 C12 C13 0.1(10)
C11 C10 C18 N3 179.2(5)
C11 C10 C18 C14 -0.3(8)
C11 C12 C13 C14 0.4(10)
C12 C13 C14 C15 -178.4(6)
C12 C13 C14 C18 -0.9(10)
C13 C14 C15 C16 178.4(6)
C13 C14 C18 N3 -178.7(6)
C13 C14 C18 C10 0.8(9)
C14 C15 C16 C17 -0.8(11)
C15 C14 C18 N3 -1.1(9)
C15 C14 C18 C10 178.4(6)
C15 C16 C17 N3 1.3(11)
C17 N3 C18 C10 -178.0(5)
C17 N3 C18 C14 1.5(8)
C18 N3 C17 C16 -1.6(10)
C18 C10 C11 C12 -0.1(9)
C18 C14 C15 C16 0.7(10)
C19 N5 C27 C22 2.5(9)
C19 N5 C27 C26 -177.6(6)
C19 C20 C21 C22 0.2(10)
C20 C21 C22 C23 176.8(6)
C20 C21 C22 C27 0.3(10)
C21 C22 C23 C24 -177.6(6)
C21 C22 C27 N5 -1.7(9)
C21 C22 C27 C26 178.4(6)
C22 C23 C24 C25 -0.1(11)
C23 C22 C27 N5 -178.1(6)
C23 C22 C27 C26 2.0(9)
C23 C24 C25 C26 0.5(12)
C24 C25 C26 C27 0.3(11)
C24 C25 C26 C28 179.8(7)
C25 C26 C27 N5 178.6(6)
C25 C26 C27 C22 -1.6(9)
C25 C26 C28 N6 178.3(6)
C27 N5 C19 C20 -2.1(10)
C27 C22 C23 C24 -1.1(10)
C27 C26 C28 N6 -2.3(11)
C28 N6 N7 C29 175.9(6)
C28 C26 C27 N5 -0.8(10)
C28 C26 C27 C22 179.1(6)
C29 Cu2 O10 N8 92.2(5)
C29 Cu2 O11 N8 -94.0(5)
C29 Cu2 N5 C19 179.5(4)
C29 Cu2 N5 C27 -2.0(7)
C29 Cu2 N6 N7 3.1(4)
C29 Cu2 N6 C28 -178.5(7)
C29 Cu2 N8 O10 -97.0(5)
C29 Cu2 N8 O11 95.2(5)
C29 Cu2 N8 O12 -21(4)
C29 C30 C31 C32 -179.9(6)
C29 C30 C35 O8 0.4(10)
C29 C30 C35 C34 179.6(6)
C30 C31 C32 C33 0.5(11)
C31 C30 C35 O8 -179.7(6)
C31 C30 C35 C34 -0.5(9)
C31 C32 C33 C34 -0.8(11)
C32 C33 C34 O7 -178.5(6)
C32 C33 C34 C35 0.4(10)
C33 C34 C35 O8 179.5(6)
C33 C34 C35 C30 0.2(10)
C35 C30 C31 C32 0.2(10)
C36 O7 C34 C33 4.7(10)
C36 O7 C34 C35 -174.4(6)
